data_1511668
loop_
_publ_author_name
'Gubich, I.B.'
'Chaban, N.F.'

_publ_section_title
;
 Isothermal section at 1070 K of the phase-equilibrium diagrams for (Tb,
 Dy, Ho) - Cr - B systems.
;
_journal_name_full 'Poroshkovaya Metallurgiya'
_journal_page_first 417
_journal_page_last 419
_journal_volume 365
_journal_year 1993
_chemical_formula_sum 'B7 Cr Ho3'
_chemical_name_systematic 'Cr Ho3 B7'
_space_group_IT_number 63
_symmetry_space_group_name_Hall '-C 2c 2'
_symmetry_space_group_name_H-M 'C m c m'
_cell_angle_alpha 90
_cell_angle_beta 90
_cell_angle_gamma 90
_cell_formula_units_Z 4
_cell_length_a 3.422
_cell_length_b 15.714
_cell_length_c 9.303
_cell_volume 500.253
_citation_journal_id_ASTM PMANAI
_cod_data_source_file boron4-x_326.cif
_cod_data_source_block B7Cr1Ho3
_cod_original_cell_volume 500.2531
_cod_original_formula_sum 'B7 Cr1 Ho3'
_cod_database_code 1511668

loop_
_symmetry_equiv_pos_as_xyz
x,y,z
-x,-y,z+1/2
x,-y,-z
-x,y,-z+1/2
-x,-y,-z
x,y,-z-1/2
-x,y,z
x,-y,z-1/2
x+1/2,y+1/2,z
-x+1/2,-y+1/2,z+1/2
x+1/2,-y+1/2,-z
-x+1/2,y+1/2,-z+1/2
-x+1/2,-y+1/2,-z
x+1/2,y+1/2,-z-1/2
-x+1/2,y+1/2,z
x+1/2,-y+1/2,z-1/2

loop_
_atom_site_label
_atom_site_type_symbol
_atom_site_fract_x
_atom_site_fract_y
_atom_site_fract_z
_atom_site_occupancy
_atom_site_U_iso_or_equiv
Cr1 Cr+5 0 0.9436 0.25 1 0.0
B4 B-2 0 0.274 0.023 1 0.0
B1 B-2 0 0.544 0.25 1 0.0
B3 B-2 0 0.481 0.408 1 0.0
Ho2 Ho+3 0 0.107 0.058 1 0.0
B2 B-2 0 0.367 0.352 1 0.0
Ho1 Ho+3 0 0.757 0.25 1 0.0
